data_4114406
loop_
_publ_author_name
'Hiroyuki Kawaguchi'
'Tsukasa Matsuo'

_publ_contact_author_address
;
    Coordination Chemistry Laboratories, Institute for Molecular Science,
    Myodaiji, Okazaki 444-8585 Japan
;
_publ_contact_author_email ' hkawa@ims.ac.jp '
_publ_contact_author_name ' Hiroyuki Kawaguchi'
_publ_section_title
;
 Aryl-Oxygen Bond Cleavage by a Trihydride-Bridging Ditantalum Complex
;
_journal_name_full 'Journal of the American Chemical Society'
_journal_page_first 14254
_journal_page_last 14255
_journal_paper_doi 10.1021/ja037551k
_journal_volume 125
_journal_year 2003
_chemical_formula_moiety 'C72 H95 Li O7 Ta2 '
_chemical_formula_sum 'C72 H95 Li O7 Ta2'
_chemical_formula_weight 1441.38
_space_group_IT_number 2
_symmetry_cell_setting triclinic
_symmetry_Int_Tables_number 2
_symmetry_space_group_name_Hall '-P 1'
_symmetry_space_group_name_H-M 'P -1'
_cell_angle_alpha 87.84(2)
_cell_angle_beta 79.62(2)
_cell_angle_gamma 84.042(13)
_cell_formula_units_Z 2
_cell_length_a 11.341(5)
_cell_length_b 12.419(6)
_cell_length_c 28.250(11)
_cell_measurement_reflns_used 10657
_cell_measurement_temperature 173.1
_cell_measurement_theta_max 27.5
_cell_measurement_theta_min 3.1
_cell_volume 3892(3)
_computing_cell_refinement CrystalClear
_computing_data_collection CrystalClear
_computing_data_reduction CrystalStructure
_computing_publication_material 'CrystalStructure Ver. 3.5.1'
_computing_structure_refinement CRYSTALS
_computing_structure_solution 'DIRDIF99 (PATTY)'
_diffrn_detector_area_resol_mean 28.57
_diffrn_measured_fraction_theta_full 0.8382
_diffrn_measured_fraction_theta_max 0.8391
_diffrn_measurement_device_type 'Rigaku Saturn'
_diffrn_measurement_method \w
_diffrn_radiation_type 'Mo K\a'
_diffrn_radiation_wavelength 0.7107
_diffrn_reflns_av_R_equivalents 0.037
_diffrn_reflns_limit_h_max 14
_diffrn_reflns_limit_h_min -14
_diffrn_reflns_limit_k_max 16
_diffrn_reflns_limit_k_min -16
_diffrn_reflns_limit_l_max 35
_diffrn_reflns_limit_l_min -33
_diffrn_reflns_number 23904
_diffrn_reflns_theta_full 27.50
_diffrn_reflns_theta_max 27.48
_exptl_absorpt_coefficient_mu 2.849
_exptl_absorpt_correction_T_max 1.00
_exptl_absorpt_correction_T_min 0.85
_exptl_absorpt_correction_type multi-scan
_exptl_absorpt_process_details 'Jacobson, R. (1998) Private communication'
_exptl_crystal_colour brown
_exptl_crystal_density_diffrn 1.230
_exptl_crystal_description prism
_exptl_crystal_F_000 1464.00
_exptl_crystal_size_max 0.45
_exptl_crystal_size_mid 0.30
_exptl_crystal_size_min 0.30
_refine_diff_density_max 2.95
_refine_diff_density_min -2.67
_refine_ls_extinction_method none
_refine_ls_goodness_of_fit_ref 1.057
_refine_ls_hydrogen_treatment refall
_refine_ls_number_parameters 834
_refine_ls_number_reflns 14971
_refine_ls_R_factor_gt 0.0650
_refine_ls_shift/su_max 0.0080
_refine_ls_structure_factor_coef Fsqd
_refine_ls_weighting_details 'w = 1/[0.0008Fo^2^ + 3.0000\s(Fo^2^)]/(4Fo^2^)'
_refine_ls_weighting_scheme calc
_refine_ls_wR_factor_ref 0.1850
_reflns_number_gt 11083
_reflns_number_total 14971
_reflns_threshold_expression F^2^>2.0\s(F^2^)
_cod_data_source_file ja037551ksi20030918_054532_4.cif
_cod_data_source_block Ta2(tBu-L)(C6H3tBu(C6H2OtBu)2)OLi(thf)
_cod_original_cell_volume 3891.6(29)
_cod_original_sg_symbol_H-M 'P -1 '
_cod_original_formula_sum 'C72 H95 Li O7 Ta2 '
_cod_database_code 4114406

loop_
_symmetry_equiv_pos_as_xyz
x,y,z
-x,-y,-z

loop_
_atom_site_label
_atom_site_type_symbol
_atom_site_fract_x
_atom_site_fract_y
_atom_site_fract_z
_atom_site_U_iso_or_equiv
_atom_site_adp_type
_atom_site_occupancy
_atom_site_calc_flag
Ta(1) Ta 0.09679(3) 0.38505(3) 0.17535(1) 0.0222(1) Uani 1.00 d
Ta(2) Ta 0.15386(3) 0.38555(3) 0.27840(1) 0.0218(1) Uani 1.00 d
O(1) O -0.0875(6) 0.3768(6) 0.1719(2) 0.034(2) Uani 1.00 d
O(2) O 0.0191(6) 0.3704(6) 0.2450(2) 0.026(2) Uani 1.00 d
O(3) O 0.2147(6) 0.2358(5) 0.2634(2) 0.025(2) Uani 1.00 d
O(4) O 0.0842(6) 0.3660(5) 0.3445(2) 0.025(2) Uani 1.00 d
O(5) O 0.3224(6) 0.3907(6) 0.2875(2) 0.027(2) Uani 1.00 d
O(6) O 0.1295(6) 0.5438(6) 0.2782(2) 0.027(2) Uani 1.00 d
O(7) O -0.2633(7) 0.2568(7) 0.2611(3) 0.043(2) Uani 1.00 d
C(1) C -0.1446(9) 0.3384(10) 0.1379(3) 0.039(3) Uani 1.00 d
C(2) C -0.2494(9) 0.4010(10) 0.1259(3) 0.034(3) Uani 1.00 d
C(3) C -0.3134(10) 0.3497(10) 0.0956(4) 0.037(3) Uani 1.00 d
C(4) C -0.277(1) 0.252(1) 0.0781(4) 0.045(3) Uani 1.00 d
C(5) C -0.169(1) 0.198(1) 0.0869(4) 0.044(3) Uani 1.00 d
C(6) C -0.1034(9) 0.2393(9) 0.1176(4) 0.030(3) Uani 1.00 d
C(7) C 0.0149(10) 0.1818(9) 0.1278(4) 0.037(3) Uani 1.00 d
C(8) C 0.2160(9) 0.2228(9) 0.1469(3) 0.028(3) Uani 1.00 d
C(9) C 0.1171(9) 0.2547(9) 0.1231(4) 0.030(3) Uani 1.00 d
C(10) C 0.1212(8) 0.3495(8) 0.0902(3) 0.025(2) Uani 1.00 d
C(11) C 0.2063(10) 0.4186(10) 0.0913(3) 0.037(3) Uani 1.00 d
C(12) C 0.2812(9) 0.4050(9) 0.1272(3) 0.028(3) Uani 1.00 d
C(13) C 0.2969(8) 0.2961(8) 0.1508(3) 0.026(3) Uani 1.00 d
C(14) C 0.3989(9) 0.2712(9) 0.1795(4) 0.031(3) Uani 1.00 d
C(15) C 0.2992(9) 0.1554(9) 0.2477(3) 0.030(3) Uani 1.00 d
C(16) C 0.3921(9) 0.1689(8) 0.2089(3) 0.027(3) Uani 1.00 d
C(17) C 0.4794(9) 0.0838(9) 0.1951(4) 0.033(3) Uani 1.00 d
C(18) C 0.476(1) -0.0140(10) 0.2177(4) 0.039(3) Uani 1.00 d
C(19) C 0.380(1) -0.0341(9) 0.2550(4) 0.041(3) Uani 1.00 d
C(20) C 0.2909(10) 0.0488(9) 0.2701(4) 0.033(3) Uani 1.00 d
C(21) C -0.2911(10) 0.5149(9) 0.1440(3) 0.033(3) Uani 1.00 d
C(22) C -0.4023(10) 0.559(1) 0.1250(4) 0.042(3) Uani 1.00 d
C(23) C -0.191(1) 0.5840(10) 0.1286(4) 0.043(3) Uani 1.00 d
C(24) C -0.324(1) 0.519(1) 0.1997(4) 0.041(3) Uani 1.00 d
C(25) C -0.352(1) 0.203(1) 0.0465(5) 0.072(5) Uani 1.00 d
C(26) C 0.2245(9) 0.5131(9) 0.0558(4) 0.032(3) Uani 1.00 d
C(27) C 0.126(1) 0.526(1) 0.0239(4) 0.058(4) Uani 1.00 d
C(28) C 0.347(1) 0.490(1) 0.0238(5) 0.053(4) Uani 1.00 d
C(29) C 0.229(2) 0.613(2) 0.0834(6) 0.095(7) Uani 1.00 d
C(30) C 0.573(1) -0.100(1) 0.2034(6) 0.068(5) Uani 1.00 d
C(31) C 0.183(1) 0.0261(9) 0.3091(4) 0.036(3) Uani 1.00 d
C(32) C 0.179(1) 0.0962(10) 0.3547(4) 0.048(4) Uani 1.00 d
C(33) C 0.066(1) 0.0522(10) 0.2885(4) 0.040(3) Uani 1.00 d
C(34) C 0.189(1) -0.0932(9) 0.3242(5) 0.052(4) Uani 1.00 d
C(35) C 0.068(1) 0.3582(8) 0.3939(3) 0.031(3) Uani 1.00 d
C(36) C -0.0501(10) 0.3553(8) 0.4205(4) 0.031(3) Uani 1.00 d
C(37) C -0.064(1) 0.3605(9) 0.4707(4) 0.036(3) Uani 1.00 d
C(38) C 0.036(1) 0.3629(10) 0.4930(4) 0.045(3) Uani 1.00 d
C(39) C 0.147(1) 0.3599(9) 0.4659(4) 0.047(3) Uani 1.00 d
C(40) C 0.168(1) 0.3573(9) 0.4161(4) 0.038(3) Uani 1.00 d
C(41) C 0.2963(10) 0.3488(9) 0.3886(4) 0.033(3) Uani 1.00 d
C(42) C 0.3489(9) 0.4714(9) 0.3150(4) 0.033(3) Uani 1.00 d
C(43) C 0.3410(10) 0.452(1) 0.3649(4) 0.039(3) Uani 1.00 d
C(44) C 0.3755(9) 0.5352(9) 0.3916(4) 0.036(3) Uani 1.00 d
C(45) C 0.4164(9) 0.6312(9) 0.3703(4) 0.035(3) Uani 1.00 d
C(46) C 0.4202(9) 0.6454(9) 0.3211(4) 0.030(3) Uani 1.00 d
C(47) C 0.3822(9) 0.5707(9) 0.2926(4) 0.029(3) Uani 1.00 d
C(48) C 0.3783(9) 0.5850(8) 0.2393(3) 0.027(3) Uani 1.00 d
C(49) C 0.1494(8) 0.6339(8) 0.2527(3) 0.021(2) Uani 1.00 d
C(50) C 0.2675(9) 0.6523(8) 0.2305(3) 0.026(3) Uani 1.00 d
C(51) C 0.282(1) 0.7405(10) 0.1987(4) 0.037(3) Uani 1.00 d
C(52) C 0.188(1) 0.8142(9) 0.1892(4) 0.035(3) Uani 1.00 d
C(53) C 0.075(1) 0.8024(10) 0.2161(4) 0.039(3) Uani 1.00 d
C(54) C 0.0530(10) 0.7130(9) 0.2495(3) 0.031(3) Uani 1.00 d
C(55) C -0.161(1) 0.3454(10) 0.3982(4) 0.037(3) Uani 1.00 d
C(56) C -0.180(1) 0.430(2) 0.3650(6) 0.123(7) Uani 1.00 d
C(57) C -0.141(1) 0.2462(10) 0.3662(4) 0.044(3) Uani 1.00 d
C(58) C -0.279(1) 0.345(1) 0.4329(5) 0.051(4) Uani 1.00 d
C(59) C 0.013(1) 0.357(1) 0.5489(4) 0.060(4) Uani 1.00 d
C(60) C 0.458(1) 0.713(1) 0.4006(4) 0.041(3) Uani 1.00 d
C(61) C 0.518(1) 0.803(1) 0.3699(5) 0.072(5) Uani 1.00 d
C(62) C 0.345(1) 0.768(1) 0.4326(4) 0.048(4) Uani 1.00 d
C(63) C 0.540(1) 0.653(2) 0.4344(7) 0.107(7) Uani 1.00 d
C(64) C 0.211(1) 0.913(1) 0.1537(5) 0.061(5) Uani 1.00 d
C(65) C -0.0735(9) 0.7105(9) 0.2799(4) 0.034(3) Uani 1.00 d
C(66) C -0.155(1) 0.825(1) 0.2776(5) 0.058(4) Uani 1.00 d
C(67) C -0.1375(9) 0.6194(9) 0.2627(4) 0.034(3) Uani 1.00 d
C(68) C -0.0605(10) 0.6983(10) 0.3344(4) 0.039(3) Uani 1.00 d
C(69) C -0.3899(10) 0.281(1) 0.2808(5) 0.053(4) Uani 1.00 d
C(70) C -0.429(1) 0.190(1) 0.3098(5) 0.066(5) Uani 1.00 d
C(71) C -0.327(1) 0.094(1) 0.2916(5) 0.061(4) Uani 1.00 d
C(72) C -0.248(1) 0.140(1) 0.2520(5) 0.055(4) Uani 1.00 d
Li(1) Li -0.137(2) 0.345(2) 0.2387(6) 0.038(5) Uani 1.00 d
H(1) H -0.3889(10) 0.3865(10) 0.0894(4) 0.043(3) Uiso 1.00 calc
H(2) H -0.138(1) 0.129(1) 0.0724(4) 0.052(4) Uiso 1.00 calc
H(3) H 0.0019(10) 0.1478(9) 0.1596(4) 0.044(3) Uiso 1.00 calc
H(4) H 0.0407(10) 0.1266(9) 0.1037(4) 0.044(3) Uiso 1.00 calc
H(5) H 0.2141(9) 0.1588(9) 0.1677(3) 0.034(3) Uiso 1.00 calc
H(6) H 0.0539(8) 0.3697(8) 0.0738(3) 0.027(3) Uiso 1.00 calc
H(7) H 0.3284(9) 0.4618(9) 0.1337(3) 0.033(3) Uiso 1.00 calc
H(8) H 0.4751(9) 0.2684(9) 0.1573(4) 0.036(3) Uiso 1.00 calc
H(9) H 0.3940(9) 0.3300(9) 0.2016(4) 0.036(3) Uiso 1.00 calc
H(10) H 0.5447(9) 0.0949(9) 0.1686(4) 0.039(3) Uiso 1.00 calc
H(11) H 0.375(1) -0.1050(9) 0.2704(4) 0.047(4) Uiso 1.00 calc
H(12) H -0.4239(10) 0.633(1) 0.1364(4) 0.049(4) Uiso 1.00 calc
H(13) H -0.3857(10) 0.560(1) 0.0901(4) 0.049(4) Uiso 1.00 calc
H(14) H -0.4685(10) 0.516(1) 0.1365(4) 0.049(4) Uiso 1.00 calc
H(15) H -0.120(1) 0.5568(10) 0.1418(4) 0.052(4) Uiso 1.00 calc
H(16) H -0.171(1) 0.5840(10) 0.0938(4) 0.052(4) Uiso 1.00 calc
H(17) H -0.217(1) 0.6572(10) 0.1395(4) 0.052(4) Uiso 1.00 calc
H(18) H -0.346(1) 0.593(1) 0.2104(4) 0.047(4) Uiso 1.00 calc
H(19) H -0.391(1) 0.477(1) 0.2102(4) 0.047(4) Uiso 1.00 calc
H(20) H -0.255(1) 0.489(1) 0.2134(4) 0.047(4) Uiso 1.00 calc
H(21) H -0.430(1) 0.193(1) 0.0663(5) 0.085(6) Uiso 1.00 calc
H(22) H -0.363(1) 0.251(1) 0.0195(5) 0.085(6) Uiso 1.00 calc
H(23) H -0.314(1) 0.133(1) 0.0347(5) 0.085(6) Uiso 1.00 calc
H(24) H 0.049(1) 0.542(1) 0.0448(4) 0.065(5) Uiso 1.00 calc
H(25) H 0.140(1) 0.584(1) 0.0005(4) 0.065(5) Uiso 1.00 calc
H(26) H 0.125(1) 0.459(1) 0.0073(4) 0.065(5) Uiso 1.00 calc
H(27) H 0.345(1) 0.423(1) 0.0072(5) 0.062(4) Uiso 1.00 calc
H(28) H 0.364(1) 0.548(1) 0.0003(5) 0.062(4) Uiso 1.00 calc
H(29) H 0.410(1) 0.480(1) 0.0432(5) 0.062(4) Uiso 1.00 calc
H(30) H 0.291(2) 0.603(2) 0.1032(6) 0.109(8) Uiso 1.00 calc
H(31) H 0.247(2) 0.672(2) 0.0603(6) 0.109(8) Uiso 1.00 calc
H(32) H 0.151(2) 0.631(2) 0.1037(6) 0.109(8) Uiso 1.00 calc
H(33) H 0.557(1) -0.165(1) 0.2228(6) 0.076(5) Uiso 1.00 calc
H(34) H 0.574(1) -0.115(1) 0.1699(6) 0.076(5) Uiso 1.00 calc
H(35) H 0.650(1) -0.078(1) 0.2070(6) 0.076(5) Uiso 1.00 calc
H(36) H 0.251(1) 0.0749(10) 0.3682(4) 0.054(4) Uiso 1.00 calc
H(37) H 0.176(1) 0.1727(10) 0.3462(4) 0.054(4) Uiso 1.00 calc
H(38) H 0.109(1) 0.0827(10) 0.3783(4) 0.054(4) Uiso 1.00 calc
H(39) H 0.059(1) 0.1281(10) 0.2789(4) 0.048(4) Uiso 1.00 calc
H(40) H 0.067(1) 0.0079(10) 0.2608(4) 0.048(4) Uiso 1.00 calc
H(41) H -0.003(1) 0.0383(10) 0.3131(4) 0.048(4) Uiso 1.00 calc
H(42) H 0.118(1) -0.1060(9) 0.3480(5) 0.058(4) Uiso 1.00 calc
H(43) H 0.191(1) -0.1362(9) 0.2961(5) 0.058(4) Uiso 1.00 calc
H(44) H 0.261(1) -0.1136(9) 0.3378(5) 0.058(4) Uiso 1.00 calc
H(45) H -0.143(1) 0.3565(9) 0.4903(4) 0.042(3) Uiso 1.00 calc
H(46) H 0.216(1) 0.3607(9) 0.4818(4) 0.052(4) Uiso 1.00 calc
H(47) H 0.3485(10) 0.3246(9) 0.4113(4) 0.039(3) Uiso 1.00 calc
H(48) H 0.3038(10) 0.2951(9) 0.3639(4) 0.039(3) Uiso 1.00 calc
H(49) H 0.3734(9) 0.5224(9) 0.4258(4) 0.041(3) Uiso 1.00 calc
H(50) H 0.4470(9) 0.7119(9) 0.3057(4) 0.035(3) Uiso 1.00 calc
H(51) H 0.4495(9) 0.6186(8) 0.2242(3) 0.031(3) Uiso 1.00 calc
H(52) H 0.3784(9) 0.5151(8) 0.2250(3) 0.031(3) Uiso 1.00 calc
H(53) H 0.362(1) 0.7549(10) 0.1835(4) 0.043(3) Uiso 1.00 calc
H(54) H 0.008(1) 0.8546(10) 0.2111(4) 0.046(3) Uiso 1.00 calc
H(55) H -0.108(1) 0.435(2) 0.3410(6) 0.119(9) Uiso 1.00 calc
H(56) H -0.247(1) 0.421(2) 0.3490(6) 0.119(9) Uiso 1.00 calc
H(57) H -0.197(1) 0.496(2) 0.3835(6) 0.119(9) Uiso 1.00 calc
H(58) H -0.129(1) 0.1840(10) 0.3873(4) 0.052(4) Uiso 1.00 calc
H(59) H -0.210(1) 0.2397(10) 0.3511(4) 0.052(4) Uiso 1.00 calc
H(60) H -0.069(1) 0.2495(10) 0.3416(4) 0.052(4) Uiso 1.00 calc
H(61) H -0.296(1) 0.411(1) 0.4511(5) 0.061(4) Uiso 1.00 calc
H(62) H -0.345(1) 0.336(1) 0.4165(5) 0.061(4) Uiso 1.00 calc
H(63) H -0.269(1) 0.283(1) 0.4546(5) 0.061(4) Uiso 1.00 calc
H(64) H 0.043(1) 0.420(1) 0.5599(4) 0.067(5) Uiso 1.00 calc
H(65) H -0.072(1) 0.357(1) 0.5616(4) 0.067(5) Uiso 1.00 calc
H(66) H 0.056(1) 0.292(1) 0.5600(4) 0.067(5) Uiso 1.00 calc
H(67) H 0.590(1) 0.772(1) 0.3491(5) 0.084(6) Uiso 1.00 calc
H(68) H 0.462(1) 0.837(1) 0.3505(5) 0.084(6) Uiso 1.00 calc
H(69) H 0.539(1) 0.857(1) 0.3902(5) 0.084(6) Uiso 1.00 calc
H(70) H 0.367(1) 0.821(1) 0.4531(4) 0.055(4) Uiso 1.00 calc
H(71) H 0.291(1) 0.804(1) 0.4124(4) 0.055(4) Uiso 1.00 calc
H(72) H 0.304(1) 0.713(1) 0.4524(4) 0.055(4) Uiso 1.00 calc
H(73) H 0.499(1) 0.599(2) 0.4549(7) 0.124(9) Uiso 1.00 calc
H(74) H 0.610(1) 0.618(2) 0.4138(7) 0.124(9) Uiso 1.00 calc
H(75) H 0.565(1) 0.706(2) 0.4541(7) 0.124(9) Uiso 1.00 calc
H(76) H 0.262(1) 0.959(1) 0.1664(5) 0.073(5) Uiso 1.00 calc
H(77) H 0.252(1) 0.887(1) 0.1223(5) 0.073(5) Uiso 1.00 calc
H(78) H 0.135(1) 0.954(1) 0.1505(5) 0.073(5) Uiso 1.00 calc
H(79) H -0.117(1) 0.885(1) 0.2880(5) 0.065(4) Uiso 1.00 calc
H(80) H -0.163(1) 0.836(1) 0.2442(5) 0.065(4) Uiso 1.00 calc
H(81) H -0.233(1) 0.821(1) 0.2974(5) 0.065(4) Uiso 1.00 calc
H(82) H -0.2165(9) 0.6190(9) 0.2827(4) 0.040(3) Uiso 1.00 calc
H(83) H -0.1463(9) 0.6340(9) 0.2295(4) 0.040(3) Uiso 1.00 calc
H(84) H -0.0921(9) 0.5494(9) 0.2652(4) 0.040(3) Uiso 1.00 calc
H(85) H -0.1401(10) 0.6964(10) 0.3539(4) 0.046(3) Uiso 1.00 calc
H(86) H -0.0118(10) 0.6310(10) 0.3391(4) 0.046(3) Uiso 1.00 calc
H(87) H -0.0226(10) 0.7585(10) 0.3441(4) 0.046(3) Uiso 1.00 calc
H(88) H -0.4023(10) 0.345(1) 0.3002(5) 0.058(4) Uiso 1.00 calc
H(89) H -0.4356(10) 0.292(1) 0.2548(5) 0.058(4) Uiso 1.00 calc
H(90) H -0.434(1) 0.204(1) 0.3437(5) 0.075(5) Uiso 1.00 calc
H(91) H -0.506(1) 0.171(1) 0.3043(5) 0.075(5) Uiso 1.00 calc
H(92) H -0.282(1) 0.074(1) 0.3172(5) 0.070(5) Uiso 1.00 calc
H(93) H -0.361(1) 0.031(1) 0.2822(5) 0.070(5) Uiso 1.00 calc
H(94) H -0.274(1) 0.125(1) 0.2221(5) 0.065(4) Uiso 1.00 calc
H(95) H -0.165(1) 0.111(1) 0.2504(5) 0.065(4) Uiso 1.00 calc

loop_
_atom_site_aniso_label
_atom_site_aniso_U_11
_atom_site_aniso_U_22
_atom_site_aniso_U_33
_atom_site_aniso_U_12
_atom_site_aniso_U_13
_atom_site_aniso_U_23
Ta(1) 0.0176(2) 0.0281(2) 0.0195(2) -0.0019(2) -0.0032(1) -0.0025(2)
Ta(2) 0.0207(2) 0.0249(2) 0.0194(2) -0.0020(2) -0.0035(2) -0.0032(2)
O(1) 0.017(3) 0.051(5) 0.025(3) -0.005(3) -0.007(3) -0.006(3)
O(2) 0.022(3) 0.034(4) 0.019(3) -0.005(3) -0.001(3) -0.005(3)
O(3) 0.027(4) 0.021(4) 0.028(3) 0.000(3) -0.008(3) -0.002(3)
O(4) 0.032(4) 0.019(4) 0.022(3) -0.007(3) -0.006(3) -0.004(3)
O(5) 0.023(3) 0.030(4) 0.028(4) 0.001(3) -0.006(3) -0.013(3)
O(6) 0.025(3) 0.025(4) 0.030(4) 0.000(3) -0.006(3) -0.006(3)
O(7) 0.028(4) 0.056(6) 0.042(4) -0.009(4) -0.005(3) 0.002(4)
C(1) 0.019(5) 0.062(8) 0.018(5) -0.017(4) -0.003(4) -0.004(5)
C(2) 0.019(5) 0.050(7) 0.026(5) -0.009(4) -0.006(4) 0.005(5)
C(3) 0.030(6) 0.045(7) 0.034(6) -0.011(5) -0.013(4) 0.000(5)
C(4) 0.045(7) 0.051(8) 0.038(6) -0.013(5) -0.027(5) 0.002(6)
C(5) 0.035(6) 0.044(8) 0.050(7) -0.012(5) -0.017(5) -0.002(6)
C(6) 0.025(5) 0.034(6) 0.031(5) -0.006(4) -0.005(4) -0.007(4)
C(7) 0.032(6) 0.030(6) 0.048(7) -0.001(5) -0.014(5) -0.008(5)
C(8) 0.028(5) 0.030(6) 0.026(5) 0.001(4) -0.002(4) -0.010(4)
C(9) 0.027(5) 0.030(6) 0.032(5) 0.003(4) -0.011(4) -0.016(4)
C(10) 0.017(4) 0.037(6) 0.013(4) -0.005(4) -0.002(3) -0.006(4)
C(11) 0.031(6) 0.053(8) 0.018(5) -0.006(4) -0.003(4) -0.003(5)
C(12) 0.026(5) 0.036(6) 0.021(5) -0.003(4) -0.007(4) 0.001(4)
C(13) 0.020(5) 0.035(6) 0.021(5) 0.006(4) 0.000(4) -0.018(4)
C(14) 0.020(5) 0.039(6) 0.030(5) 0.000(4) -0.004(4) -0.007(4)
C(15) 0.031(5) 0.033(6) 0.028(5) -0.004(4) -0.014(4) -0.002(5)
C(16) 0.026(5) 0.025(6) 0.029(5) -0.002(4) -0.008(4) -0.004(4)
C(17) 0.026(5) 0.038(7) 0.034(6) -0.001(5) -0.009(4) -0.010(5)
C(18) 0.033(6) 0.038(7) 0.045(6) 0.013(5) -0.014(5) -0.015(5)
C(19) 0.043(7) 0.022(6) 0.053(7) 0.010(5) -0.028(5) -0.008(5)
C(20) 0.035(6) 0.029(6) 0.036(6) -0.006(4) -0.020(5) -0.001(5)
C(21) 0.034(6) 0.040(7) 0.021(5) -0.004(4) -0.007(4) 0.003(5)
C(22) 0.027(6) 0.049(8) 0.046(7) -0.002(5) -0.006(5) 0.002(5)
C(23) 0.039(7) 0.038(7) 0.052(7) 0.002(5) -0.005(5) 0.007(5)
C(24) 0.035(6) 0.054(8) 0.029(5) -0.003(5) -0.009(5) 0.000(5)
C(25) 0.062(10) 0.08(1) 0.066(9) -0.019(8) -0.042(8) 0.000(9)
C(26) 0.024(5) 0.041(7) 0.029(5) -0.003(4) -0.002(4) 0.005(5)
C(27) 0.033(7) 0.08(1) 0.045(7) 0.002(7) -0.014(5) 0.014(7)
C(28) 0.036(7) 0.066(10) 0.052(8) -0.001(6) -0.001(6) 0.007(6)
C(29) 0.09(1) 0.13(2) 0.060(10) -0.034(10) -0.029(9) 0.03(1)
C(30) 0.057(9) 0.038(8) 0.09(1) 0.008(7) -0.007(8) -0.006(7)
C(31) 0.048(7) 0.021(6) 0.035(6) -0.007(4) -0.016(5) 0.000(5)
C(32) 0.069(9) 0.038(7) 0.029(6) -0.023(5) -0.014(5) 0.000(6)
C(33) 0.040(6) 0.042(7) 0.038(6) -0.006(5) -0.008(5) 0.001(5)
C(34) 0.063(9) 0.019(6) 0.062(8) -0.011(5) -0.012(6) 0.003(6)
C(35) 0.046(6) 0.015(5) 0.021(5) -0.001(4) -0.009(4) -0.002(4)
C(36) 0.041(6) 0.013(5) 0.032(5) -0.009(4) -0.004(4) 0.000(4)
C(37) 0.044(7) 0.032(6) 0.029(5) -0.016(4) -0.001(5) -0.001(5)
C(38) 0.066(9) 0.037(7) 0.019(5) -0.009(4) 0.003(5) -0.001(6)
C(39) 0.069(9) 0.029(6) 0.032(6) -0.016(5) -0.025(6) 0.002(6)
C(40) 0.052(7) 0.029(6) 0.028(5) -0.017(4) -0.006(5) 0.007(5)
C(41) 0.036(6) 0.029(6) 0.032(5) 0.001(4) -0.015(4) 0.000(5)
C(42) 0.022(5) 0.044(7) 0.028(5) -0.001(5) -0.008(4) -0.009(5)
C(43) 0.024(5) 0.052(8) 0.036(6) 0.003(5) -0.005(4) 0.000(5)
C(44) 0.023(5) 0.037(7) 0.044(6) -0.006(5) -0.010(4) -0.007(5)
C(45) 0.020(5) 0.038(7) 0.042(6) -0.007(5) -0.007(4) -0.014(4)
C(46) 0.020(5) 0.029(6) 0.039(6) -0.006(4) -0.004(4) -0.004(4)
C(47) 0.022(5) 0.033(6) 0.032(5) 0.001(4) -0.008(4) 0.000(4)
C(48) 0.021(5) 0.027(6) 0.031(5) 0.001(4) 0.000(4) 0.000(4)
C(49) 0.021(5) 0.019(5) 0.023(5) -0.001(4) 0.000(4) -0.005(4)
C(50) 0.021(5) 0.028(6) 0.029(5) -0.001(4) -0.005(4) -0.002(4)
C(51) 0.032(6) 0.046(7) 0.030(5) -0.004(5) 0.001(4) -0.006(5)
C(52) 0.039(6) 0.039(7) 0.027(5) -0.002(4) -0.006(4) 0.007(5)
C(53) 0.032(6) 0.043(7) 0.040(6) 0.001(5) -0.014(5) -0.004(5)
C(54) 0.035(6) 0.033(6) 0.022(5) -0.007(4) -0.007(4) -0.011(5)
C(55) 0.041(7) 0.042(7) 0.027(5) -0.005(5) 0.003(5) 0.009(5)
C(56) 0.027(7) 0.20(2) 0.07(1) -0.03(1) 0.008(7) -0.05(1)
C(57) 0.051(7) 0.033(7) 0.045(7) -0.016(5) -0.005(6) -0.005(6)
C(58) 0.046(8) 0.051(9) 0.057(8) -0.005(6) 0.002(6) 0.021(6)
C(59) 0.08(1) 0.060(10) 0.026(6) -0.021(6) -0.012(6) -0.002(8)
C(60) 0.034(6) 0.050(8) 0.038(6) -0.005(5) -0.006(5) -0.014(6)
C(61) 0.069(10) 0.09(1) 0.050(8) -0.051(8) 0.023(7) -0.035(9)
C(62) 0.048(7) 0.061(9) 0.029(6) -0.005(5) 0.002(5) -0.013(6)
C(63) 0.06(1) 0.13(2) 0.12(2) 0.00(1) -0.06(1) -0.06(1)
C(64) 0.049(8) 0.06(1) 0.068(9) -0.006(7) -0.006(7) 0.027(7)
C(65) 0.022(5) 0.028(6) 0.047(6) 0.000(5) -0.008(4) 0.004(4)
C(66) 0.027(6) 0.054(9) 0.081(10) 0.008(7) -0.006(6) 0.015(6)
C(67) 0.023(5) 0.038(7) 0.039(6) -0.006(5) -0.008(4) 0.003(5)
C(68) 0.026(6) 0.047(8) 0.041(6) -0.002(5) 0.003(5) -0.014(5)
C(69) 0.019(5) 0.058(9) 0.069(8) -0.007(7) -0.008(5) 0.006(5)
C(70) 0.037(7) 0.09(1) 0.059(8) -0.031(8) -0.015(6) 0.028(8)
C(71) 0.065(9) 0.036(8) 0.074(9) -0.020(6) -0.035(7) 0.007(7)
C(72) 0.049(8) 0.051(9) 0.064(9) -0.007(7) -0.001(6) -0.011(7)
Li(1) 0.027(9) 0.05(1) 0.026(9) -0.011(8) -0.005(7) 0.002(9)

loop_
_atom_type_symbol
_atom_type_description
_atom_type_scat_dispersion_real
_atom_type_scat_dispersion_imag
_atom_type_scat_source
C C 0.003 0.002
;
International Tables for Crystallography
(1992, Vol. C, Tables 4.2.6.8 and 6.1.1.4)
;
H H 0.000 0.000
;
International Tables for Crystallography
(1992, Vol. C, Table 6.1.1.4)
;
O O 0.011 0.006
;
International Tables for Crystallography
(1992, Vol. C, Tables 4.2.6.8 and 6.1.1.4)
;
Li Li 0.000 0.000
;
International Tables for Crystallography
(1992, Vol. C, Tables 4.2.6.8 and 6.1.1.4)
;
Ta Ta -0.705 6.523
;
International Tables for Crystallography
(1992, Vol. C, Tables 4.2.6.8 and 6.1.1.4)
;

loop_
_geom_angle_atom_site_label_1
_geom_angle_atom_site_label_2
_geom_angle_atom_site_label_3
_geom_angle
_geom_angle_publ_flag
Ta(2) Ta(1) O(1) 114.9(2) yes
Ta(2) Ta(1) O(2) 38.4(2) yes
Ta(2) Ta(1) C(8) 99.5(2) yes
Ta(2) Ta(1) C(9) 131.4(3) yes
Ta(2) Ta(1) C(10) 159.9(2) yes
Ta(2) Ta(1) C(11) 136.6(3) yes
Ta(2) Ta(1) C(12) 103.1(3) yes
Ta(2) Ta(1) C(13) 87.3(2) yes
Ta(2) Ta(1) Li(1) 76.2(4) yes
O(1) Ta(1) O(2) 76.7(3) yes
O(1) Ta(1) C(8) 111.1(3) yes
O(1) Ta(1) C(9) 80.8(3) yes
O(1) Ta(1) C(10) 82.1(3) yes
O(1) Ta(1) C(11) 107.8(3) yes
O(1) Ta(1) C(12) 141.9(3) yes
O(1) Ta(1) C(13) 143.5(3) yes
O(1) Ta(1) Li(1) 39.3(4) yes
O(2) Ta(1) C(8) 111.8(3) yes
O(2) Ta(1) C(9) 123.8(3) yes
O(2) Ta(1) C(10) 154.2(3) yes
O(2) Ta(1) C(11) 173.8(3) yes
O(2) Ta(1) C(12) 141.4(3) yes
O(2) Ta(1) C(13) 117.8(3) yes
O(2) Ta(1) Li(1) 37.8(4) yes
C(8) Ta(1) C(9) 35.9(4) yes
C(8) Ta(1) C(10) 62.8(3) yes
C(8) Ta(1) C(11) 71.0(3) yes
C(8) Ta(1) C(12) 63.3(4) yes
C(8) Ta(1) C(13) 33.4(4) yes
C(8) Ta(1) Li(1) 113.4(5) yes
C(9) Ta(1) C(10) 36.7(4) yes
C(9) Ta(1) C(11) 61.8(4) yes
C(9) Ta(1) C(12) 76.3(4) yes
C(9) Ta(1) C(13) 63.1(4) yes
C(9) Ta(1) Li(1) 101.6(5) yes
C(10) Ta(1) C(11) 32.0(4) yes
C(10) Ta(1) C(12) 61.4(3) yes
C(10) Ta(1) C(13) 72.6(3) yes
C(10) Ta(1) Li(1) 118.4(4) yes
C(11) Ta(1) C(12) 34.2(4) yes
C(11) Ta(1) C(13) 61.2(3) yes
C(11) Ta(1) Li(1) 147.0(4) yes
C(12) Ta(1) C(13) 36.7(3) yes
C(12) Ta(1) Li(1) 176.6(5) yes
C(13) Ta(1) Li(1) 139.9(4) yes
Ta(1) Ta(2) O(2) 39.5(2) yes
Ta(1) Ta(2) O(3) 82.2(2) yes
Ta(1) Ta(2) O(4) 142.5(2) yes
Ta(1) Ta(2) O(5) 119.6(2) yes
Ta(1) Ta(2) O(6) 90.2(2) yes
O(2) Ta(2) O(3) 89.3(3) yes
O(2) Ta(2) O(4) 103.0(3) yes
O(2) Ta(2) O(5) 158.6(2) yes
O(2) Ta(2) O(6) 94.0(3) yes
O(3) Ta(2) O(4) 99.1(3) yes
O(3) Ta(2) O(5) 81.1(3) yes
O(3) Ta(2) O(6) 163.6(3) yes
O(4) Ta(2) O(5) 97.4(3) yes
O(4) Ta(2) O(6) 95.8(3) yes
O(5) Ta(2) O(6) 90.2(3) yes
Ta(1) O(1) C(1) 132.9(5) yes
Ta(1) O(1) Li(1) 95.9(6) yes
C(1) O(1) Li(1) 121.0(9) yes
Ta(1) O(2) Ta(2) 102.1(3) yes
Ta(1) O(2) Li(1) 100.8(6) yes
Ta(2) O(2) Li(1) 157.0(6) yes
Ta(2) O(3) C(15) 155.1(7) yes
Ta(2) O(4) C(35) 162.8(7) yes
Ta(2) O(5) C(42) 119.2(6) yes
Ta(2) O(6) C(49) 145.6(6) yes
C(69) O(7) C(72) 104.9(9) yes
C(69) O(7) Li(1) 133.1(10) yes
C(72) O(7) Li(1) 121.2(9) yes
O(1) C(1) C(2) 118.9(10) yes
O(1) C(1) C(6) 119.5(9) yes
C(2) C(1) C(6) 121(1) yes
C(1) C(2) C(3) 115.7(10) yes
C(1) C(2) C(21) 123.1(10) yes
C(3) C(2) C(21) 121.2(9) yes
C(2) C(3) C(4) 122(1) yes
C(3) C(4) C(5) 119(1) yes
C(3) C(4) C(25) 119(1) yes
C(5) C(4) C(25) 120(1) yes
C(4) C(5) C(6) 121(1) yes
C(1) C(6) C(5) 118.4(10) yes
C(1) C(6) C(7) 119.2(10) yes
C(5) C(6) C(7) 122.4(10) yes
C(6) C(7) C(9) 114.2(9) yes
Ta(1) C(8) C(9) 64.8(6) yes
Ta(1) C(8) C(13) 74.3(6) yes
C(9) C(8) C(13) 119.4(9) yes
Ta(1) C(9) C(7) 117.1(6) yes
Ta(1) C(9) C(8) 79.3(6) yes
Ta(1) C(9) C(10) 80.0(6) yes
C(7) C(9) C(8) 118.8(9) yes
C(7) C(9) C(10) 121.0(9) yes
C(8) C(9) C(10) 119.9(9) yes
Ta(1) C(10) C(9) 63.3(5) yes
Ta(1) C(10) C(11) 77.7(6) yes
C(9) C(10) C(11) 118.6(9) yes
Ta(1) C(11) C(10) 70.3(5) yes
Ta(1) C(11) C(12) 65.1(5) yes
Ta(1) C(11) C(26) 138.3(7) yes
C(10) C(11) C(12) 120.2(10) yes
C(10) C(11) C(26) 122.3(9) yes
C(12) C(11) C(26) 117(1) yes
Ta(1) C(12) C(11) 80.7(6) yes
Ta(1) C(12) C(13) 75.3(5) yes
C(11) C(12) C(13) 118.2(10) yes
Ta(1) C(13) C(8) 72.3(5) yes
Ta(1) C(13) C(12) 67.9(5) yes
Ta(1) C(13) C(14) 129.7(6) yes
C(8) C(13) C(12) 118.4(9) yes
C(8) C(13) C(14) 122.5(9) yes
C(12) C(13) C(14) 119.1(9) yes
C(13) C(14) C(16) 114.4(9) yes
O(3) C(15) C(16) 122.3(9) yes
O(3) C(15) C(20) 119.2(8) yes
C(16) C(15) C(20) 118.4(9) yes
C(14) C(16) C(15) 122.4(9) yes
C(14) C(16) C(17) 117.6(8) yes
C(15) C(16) C(17) 120.0(9) yes
C(16) C(17) C(18) 121.7(9) yes
C(17) C(18) C(19) 120.5(10) yes
C(17) C(18) C(30) 120(1) yes
C(19) C(18) C(30) 119(1) yes
C(18) C(19) C(20) 119(1) yes
C(15) C(20) C(19) 119.5(9) yes
C(15) C(20) C(31) 120.7(9) yes
C(19) C(20) C(31) 119.8(9) yes
C(2) C(21) C(22) 110.7(10) yes
C(2) C(21) C(23) 108.3(8) yes
C(2) C(21) C(24) 112.8(9) yes
C(22) C(21) C(23) 111.4(9) yes
C(22) C(21) C(24) 106.5(8) yes
C(23) C(21) C(24) 107.1(10) yes
C(11) C(26) C(27) 111.0(10) yes
C(11) C(26) C(28) 107.8(9) yes
C(11) C(26) C(29) 108.6(10) yes
C(27) C(26) C(28) 109.0(9) yes
C(27) C(26) C(29) 113(1) yes
C(28) C(26) C(29) 107(1) yes
C(20) C(31) C(32) 110.6(10) yes
C(20) C(31) C(33) 109.1(9) yes
C(20) C(31) C(34) 111.2(9) yes
C(32) C(31) C(33) 110.2(9) yes
C(32) C(31) C(34) 108.9(9) yes
C(33) C(31) C(34) 106(1) yes
O(4) C(35) C(36) 119.2(10) yes
O(4) C(35) C(40) 118.6(9) yes
C(36) C(35) C(40) 122.1(9) yes
C(35) C(36) C(37) 116(1) yes
C(35) C(36) C(55) 124.2(9) yes
C(37) C(36) C(55) 118.9(9) yes
C(36) C(37) C(38) 121.1(10) yes
C(37) C(38) C(39) 119.5(10) yes
C(37) C(38) C(59) 117(1) yes
C(39) C(38) C(59) 123(1) yes
C(38) C(39) C(40) 122(1) yes
C(35) C(40) C(39) 117(1) yes
C(35) C(40) C(41) 123.2(9) yes
C(39) C(40) C(41) 119(1) yes
C(40) C(41) C(43) 116.7(9) yes
O(5) C(42) C(43) 118.1(10) yes
O(5) C(42) C(47) 119.6(9) yes
C(43) C(42) C(47) 122(1) yes
C(41) C(43) C(42) 121(1) yes
C(41) C(43) C(44) 122.4(9) yes
C(42) C(43) C(44) 116(1) yes
C(43) C(44) C(45) 123(1) yes
C(44) C(45) C(46) 117(1) yes
C(44) C(45) C(60) 119.8(10) yes
C(46) C(45) C(60) 122(1) yes
C(45) C(46) C(47) 123.4(10) yes
C(42) C(47) C(46) 117.3(9) yes
C(42) C(47) C(48) 117.1(9) yes
C(46) C(47) C(48) 125.6(9) yes
C(47) C(48) C(50) 112.0(8) yes
O(6) C(49) C(50) 120.1(8) yes
O(6) C(49) C(54) 119.6(8) yes
C(50) C(49) C(54) 120.2(9) yes
C(48) C(50) C(49) 124.5(9) yes
C(48) C(50) C(51) 117.7(9) yes
C(49) C(50) C(51) 117.8(9) yes
C(50) C(51) C(52) 124.2(10) yes
C(51) C(52) C(53) 116.7(10) yes
C(51) C(52) C(64) 121(1) yes
C(53) C(52) C(64) 121(1) yes
C(52) C(53) C(54) 122(1) yes
C(49) C(54) C(53) 117.8(9) yes
C(49) C(54) C(65) 123.9(9) yes
C(53) C(54) C(65) 118.3(9) yes
C(36) C(55) C(56) 112(1) yes
C(36) C(55) C(57) 110.3(9) yes
C(36) C(55) C(58) 116.1(9) yes
C(56) C(55) C(57) 101(1) yes
C(56) C(55) C(58) 105(1) yes
C(57) C(55) C(58) 110(1) yes
C(45) C(60) C(61) 112.2(10) yes
C(45) C(60) C(62) 107.5(10) yes
C(45) C(60) C(63) 109(1) yes
C(61) C(60) C(62) 106(1) yes
C(61) C(60) C(63) 112(1) yes
C(62) C(60) C(63) 108.1(10) yes
C(54) C(65) C(66) 112.0(9) yes
C(54) C(65) C(67) 109.9(8) yes
C(54) C(65) C(68) 108.2(9) yes
C(66) C(65) C(67) 109.7(9) yes
C(66) C(65) C(68) 103.4(9) yes
C(67) C(65) C(68) 113.5(9) yes
O(7) C(69) C(70) 108(1) yes
C(69) C(70) C(71) 103.2(10) yes
C(70) C(71) C(72) 105(1) yes
O(7) C(72) C(71) 104.4(10) yes
Ta(1) Li(1) O(1) 44.8(4) yes
Ta(1) Li(1) O(2) 41.3(4) yes
Ta(1) Li(1) O(7) 151.5(10) yes
O(1) Li(1) O(2) 85.7(8) yes
O(1) Li(1) O(7) 121(1) yes
O(2) Li(1) O(7) 143(1) yes

loop_
_geom_bond_atom_site_label_1
_geom_bond_atom_site_label_2
_geom_bond_distance
_geom_bond_publ_flag
Ta(1) Ta(2) 3.0943(4) yes
Ta(1) O(1) 2.124(7) yes
Ta(1) O(2) 2.014(6) yes
Ta(1) C(8) 2.387(10) yes
Ta(1) C(9) 2.20(1) yes
Ta(1) C(10) 2.423(8) yes
Ta(1) C(11) 2.514(9) yes
Ta(1) C(12) 2.311(9) yes
Ta(1) C(13) 2.412(9) yes
Ta(1) Li(1) 3.00(2) yes
Ta(2) O(2) 1.964(7) yes
Ta(2) O(3) 1.950(7) yes
Ta(2) O(4) 1.908(6) yes
Ta(2) O(5) 1.982(7) yes
Ta(2) O(6) 1.956(7) yes
O(1) C(1) 1.37(1) yes
O(1) Li(1) 1.91(2) yes
O(2) Li(1) 1.87(2) yes
O(3) C(15) 1.34(1) yes
O(4) C(35) 1.38(1) yes
O(5) C(42) 1.38(1) yes
O(6) C(49) 1.33(1) yes
O(7) C(69) 1.45(1) yes
O(7) C(72) 1.47(2) yes
O(7) Li(1) 1.90(2) yes
C(1) C(2) 1.44(1) yes
C(1) C(6) 1.38(2) yes
C(2) C(3) 1.42(2) yes
C(2) C(21) 1.52(2) yes
C(3) C(4) 1.32(2) yes
C(4) C(5) 1.40(2) yes
C(4) C(25) 1.52(2) yes
C(5) C(6) 1.38(2) yes
C(6) C(7) 1.52(2) yes
C(7) C(9) 1.53(2) yes
C(8) C(9) 1.42(1) yes
C(8) C(13) 1.38(2) yes
C(9) C(10) 1.47(1) yes
C(10) C(11) 1.36(2) yes
C(11) C(12) 1.43(1) yes
C(11) C(26) 1.52(2) yes
C(12) C(13) 1.49(1) yes
C(13) C(14) 1.53(1) yes
C(14) C(16) 1.49(1) yes
C(15) C(16) 1.40(1) yes
C(15) C(20) 1.45(1) yes
C(16) C(17) 1.39(1) yes
C(17) C(18) 1.35(2) yes
C(18) C(19) 1.41(2) yes
C(18) C(30) 1.46(2) yes
C(19) C(20) 1.39(1) yes
C(20) C(31) 1.53(1) yes
C(21) C(22) 1.50(2) yes
C(21) C(23) 1.49(2) yes
C(21) C(24) 1.55(1) yes
C(26) C(27) 1.55(2) yes
C(26) C(28) 1.52(1) yes
C(26) C(29) 1.50(2) yes
C(31) C(32) 1.57(2) yes
C(31) C(33) 1.54(2) yes
C(31) C(34) 1.52(2) yes
C(35) C(36) 1.41(1) yes
C(35) C(40) 1.39(2) yes
C(36) C(37) 1.40(1) yes
C(36) C(55) 1.52(2) yes
C(37) C(38) 1.39(2) yes
C(38) C(39) 1.35(2) yes
C(38) C(59) 1.55(1) yes
C(39) C(40) 1.39(1) yes
C(40) C(41) 1.52(2) yes
C(41) C(43) 1.51(2) yes
C(42) C(43) 1.41(1) yes
C(42) C(47) 1.42(2) yes
C(43) C(44) 1.43(2) yes
C(44) C(45) 1.40(2) yes
C(45) C(46) 1.39(1) yes
C(45) C(60) 1.51(2) yes
C(46) C(47) 1.40(2) yes
C(47) C(48) 1.52(1) yes
C(48) C(50) 1.49(1) yes
C(49) C(50) 1.41(1) yes
C(49) C(54) 1.40(1) yes
C(50) C(51) 1.39(1) yes
C(51) C(52) 1.39(2) yes
C(52) C(53) 1.38(2) yes
C(52) C(64) 1.56(2) yes
C(53) C(54) 1.44(2) yes
C(54) C(65) 1.54(1) yes
C(55) C(56) 1.41(2) yes
C(55) C(57) 1.53(2) yes
C(55) C(58) 1.51(2) yes
C(60) C(61) 1.53(2) yes
C(60) C(62) 1.55(2) yes
C(60) C(63) 1.57(2) yes
C(65) C(66) 1.62(2) yes
C(65) C(67) 1.54(2) yes
C(65) C(68) 1.57(2) yes
C(69) C(70) 1.43(2) yes
C(70) C(71) 1.60(2) yes
C(71) C(72) 1.44(2) yes

loop_
_geom_contact_atom_site_label_1
_geom_contact_atom_site_label_2
_geom_contact_distance
_geom_contact_site_symmetry_2
Ta(1) Ta(2) 3.0943(4) .
Ta(1) C(11) 2.514(9) .
Ta(1) Li(1) 3.00(2) .
O(5) C(69) 3.38(1) 1_655
C(24) C(48) 3.39(1) 1_455
C(27) C(27) 3.49(3) 2_565
C(28) C(28) 3.52(2) 2_665
C(38) C(38) 3.44(2) 2_566
C(59) C(68) 3.47(2) 2_566

loop_
_geom_torsion_atom_site_label_1
_geom_torsion_atom_site_label_2
_geom_torsion_atom_site_label_3
_geom_torsion_atom_site_label_4
_geom_torsion
_geom_torsion_publ_flag
Ta(1) Ta(2) O(2) Li(1) 174(2) yes
Ta(1) Ta(2) O(3) C(15) 93(1) yes
Ta(1) Ta(2) O(4) C(35) -179(1) yes
Ta(1) Ta(2) O(5) C(42) 125.0(6) yes
Ta(1) Ta(2) O(6) C(49) -42(1) yes
Ta(1) O(1) C(1) C(2) -136.7(8) yes
Ta(1) O(1) C(1) C(6) 45(1) yes
Ta(1) O(1) Li(1) O(2) 7.3(7) yes
Ta(1) O(1) Li(1) O(7) -147(1) yes
Ta(1) O(2) Ta(2) O(3) -78.6(3) yes
Ta(1) O(2) Ta(2) O(4) -177.7(3) yes
Ta(1) O(2) Ta(2) O(5) -15.6(9) yes
Ta(1) O(2) Ta(2) O(6) 85.4(3) yes
Ta(1) O(2) Li(1) O(1) -7.8(8) yes
Ta(1) O(2) Li(1) O(7) 134(1) yes
Ta(1) C(8) C(9) C(7) -115.1(9) yes
Ta(1) C(8) C(9) C(10) 71.8(8) yes
Ta(1) C(8) C(13) C(12) -51.6(7) yes
Ta(1) C(8) C(13) C(14) 126.3(8) yes
Ta(1) C(9) C(7) C(6) 66(1) yes
Ta(1) C(9) C(8) C(13) -52.6(8) yes
Ta(1) C(9) C(10) C(11) 57.0(8) yes
Ta(1) C(10) C(9) C(7) 115.7(9) yes
Ta(1) C(10) C(9) C(8) -71.4(8) yes
Ta(1) C(10) C(11) C(12) 43.6(8) yes
Ta(1) C(10) C(11) C(26) -135.4(9) yes
Ta(1) C(11) C(10) C(9) -50.1(7) yes
Ta(1) C(11) C(12) C(13) 67.7(7) yes
Ta(1) C(11) C(26) C(27) -89(1) yes
Ta(1) C(11) C(26) C(28) 151.0(10) yes
Ta(1) C(11) C(26) C(29) 35(1) yes
Ta(1) C(12) C(11) C(10) -45.7(9) yes
Ta(1) C(12) C(11) C(26) 133.3(8) yes
Ta(1) C(12) C(13) C(8) 53.7(7) yes
Ta(1) C(12) C(13) C(14) -124.3(7) yes
Ta(1) C(13) C(8) C(9) 48.3(8) yes
Ta(1) C(13) C(12) C(11) -70.7(7) yes
Ta(1) C(13) C(14) C(16) 84(1) yes
Ta(1) Li(1) O(1) C(1) 149.2(10) yes
Ta(1) Li(1) O(2) Ta(2) -174(2) yes
Ta(1) Li(1) O(7) C(69) -151(1) yes
Ta(1) Li(1) O(7) C(72) 16(2) yes
Ta(2) Ta(1) O(1) C(1) -153.6(8) yes
Ta(2) Ta(1) O(1) Li(1) -10.4(7) yes
Ta(2) Ta(1) O(2) Li(1) -178.0(8) yes
Ta(2) Ta(1) C(8) C(9) 155.9(5) yes
Ta(2) Ta(1) C(8) C(13) -70.0(5) yes
Ta(2) Ta(1) C(9) C(7) 84.5(8) yes
Ta(2) Ta(1) C(9) C(8) -32.5(7) yes
Ta(2) Ta(1) C(9) C(10) -155.7(4) yes
Ta(2) Ta(1) C(10) C(9) 63.6(9) yes
Ta(2) Ta(1) C(10) C(11) -67.5(10) yes
Ta(2) Ta(1) C(11) C(10) 152.4(5) yes
Ta(2) Ta(1) C(11) C(12) 13.5(8) yes
Ta(2) Ta(1) C(11) C(26) -90(1) yes
Ta(2) Ta(1) C(12) C(11) -170.6(6) yes
Ta(2) Ta(1) C(12) C(13) 66.9(6) yes
Ta(2) Ta(1) C(13) C(8) 111.9(5) yes
Ta(2) Ta(1) C(13) C(12) -116.3(5) yes
Ta(2) Ta(1) C(13) C(14) -6.0(9) yes
Ta(2) Ta(1) Li(1) O(1) 170.3(7) yes
Ta(2) Ta(1) Li(1) O(2) 1.3(5) yes
Ta(2) Ta(1) Li(1) O(7) -116(1) yes
Ta(2) O(2) Ta(1) O(1) -174.9(4) yes
Ta(2) O(2) Ta(1) C(8) 77.4(4) yes
Ta(2) O(2) Ta(1) C(9) 115.9(4) yes
Ta(2) O(2) Ta(1) C(10) 149.5(6) yes
Ta(2) O(2) Ta(1) C(11) -37(3) yes
Ta(2) O(2) Ta(1) C(12) 3.4(7) yes
Ta(2) O(2) Ta(1) C(13) 41.1(4) yes
Ta(2) O(2) Ta(1) Li(1) 178.0(8) yes
Ta(2) O(2) Li(1) O(1) 177(1) yes
Ta(2) O(2) Li(1) O(7) -40(3) yes
Ta(2) O(3) C(15) C(16) -36(2) yes
Ta(2) O(3) C(15) C(20) 146(1) yes
Ta(2) O(4) C(35) C(36) 167(1) yes
Ta(2) O(4) C(35) C(40) -9(2) yes
Ta(2) O(5) C(42) C(43) 89.2(10) yes
Ta(2) O(5) C(42) C(47) -90.5(9) yes
Ta(2) O(6) C(49) C(50) -52(1) yes
Ta(2) O(6) C(49) C(54) 129.5(10) yes
O(1) Ta(1) Ta(2) O(2) 5.5(4) yes
O(1) Ta(1) Ta(2) O(3) 103.9(3) yes
O(1) Ta(1) Ta(2) O(4) 9.1(4) yes
O(1) Ta(1) Ta(2) O(5) 179.0(3) yes
O(1) Ta(1) Ta(2) O(6) -90.6(3) yes
O(1) Ta(1) O(2) Li(1) 7.1(7) yes
O(1) Ta(1) C(8) C(9) 34.4(6) yes
O(1) Ta(1) C(8) C(13) 168.5(5) yes
O(1) Ta(1) C(9) C(7) -30.8(7) yes
O(1) Ta(1) C(9) C(8) -147.8(6) yes
O(1) Ta(1) C(9) C(10) 89.0(5) yes
O(1) Ta(1) C(10) C(9) -85.3(6) yes
O(1) Ta(1) C(10) C(11) 143.6(6) yes
O(1) Ta(1) C(11) C(10) -38.1(7) yes
O(1) Ta(1) C(11) C(12) -177.0(6) yes
O(1) Ta(1) C(11) C(26) 78(1) yes
O(1) Ta(1) C(12) C(11) 4.6(9) yes
O(1) Ta(1) C(12) C(13) -118.0(6) yes
O(1) Ta(1) C(13) C(8) -18.3(8) yes
O(1) Ta(1) C(13) C(12) 113.6(6) yes
O(1) Ta(1) C(13) C(14) -136.1(8) yes
O(1) Ta(1) Li(1) O(2) -168(1) yes
O(1) Ta(1) Li(1) O(7) 73(1) yes
O(1) C(1) C(2) C(3) -171.6(8) yes
O(1) C(1) C(2) C(21) 8(1) yes
O(1) C(1) C(6) C(5) 174.2(9) yes
O(1) C(1) C(6) C(7) -8(1) yes
O(1) Li(1) Ta(1) O(2) 168(1) yes
O(1) Li(1) Ta(1) C(8) -95.2(7) yes
O(1) Li(1) Ta(1) C(9) -59.6(7) yes
O(1) Li(1) Ta(1) C(10) -24.7(8) yes
O(1) Li(1) Ta(1) C(11) -4(1) yes
O(1) Li(1) Ta(1) C(12) -111(7) yes
O(1) Li(1) Ta(1) C(13) -121.3(7) yes
O(1) Li(1) O(7) C(69) -98(1) yes
O(1) Li(1) O(7) C(72) 69(1) yes
O(2) Ta(1) Ta(2) O(3) 98.4(4) yes
O(2) Ta(1) Ta(2) O(4) 3.6(4) yes
O(2) Ta(1) Ta(2) O(5) 173.5(4) yes
O(2) Ta(1) Ta(2) O(6) -96.1(4) yes
O(2) Ta(1) O(1) C(1) -150.1(10) yes
O(2) Ta(1) O(1) Li(1) -6.9(7) yes
O(2) Ta(1) C(8) C(9) 118.0(6) yes
O(2) Ta(1) C(8) C(13) -107.9(6) yes
O(2) Ta(1) C(9) C(7) 36.4(9) yes
O(2) Ta(1) C(9) C(8) -80.6(6) yes
O(2) Ta(1) C(9) C(10) 156.2(5) yes
O(2) Ta(1) C(10) C(9) -50.4(9) yes
O(2) Ta(1) C(10) C(11) 178.5(7) yes
O(2) Ta(1) C(11) C(10) -173(2) yes
O(2) Ta(1) C(11) C(12) 47(3) yes
O(2) Ta(1) C(11) C(26) -57(3) yes
O(2) Ta(1) C(12) C(11) -172.7(6) yes
O(2) Ta(1) C(12) C(13) 64.7(8) yes
O(2) Ta(1) C(13) C(8) 87.7(6) yes
O(2) Ta(1) C(13) C(12) -140.4(5) yes
O(2) Ta(1) C(13) C(14) -30(1) yes
O(2) Ta(1) Li(1) O(7) -117(2) yes
O(2) Ta(2) Ta(1) C(8) -113.2(4) yes
O(2) Ta(2) Ta(1) C(9) -94.6(5) yes
O(2) Ta(2) Ta(1) C(10) -140.1(8) yes
O(2) Ta(2) Ta(1) C(11) 174.5(5) yes
O(2) Ta(2) Ta(1) C(12) -177.8(4) yes
O(2) Ta(2) Ta(1) C(13) -144.4(4) yes
O(2) Ta(2) Ta(1) Li(1) -1.3(5) yes
O(2) Ta(2) O(3) C(15) 132(1) yes
O(2) Ta(2) O(4) C(35) -177(2) yes
O(2) Ta(2) O(5) C(42) 136.3(8) yes
O(2) Ta(2) O(6) C(49) -81(1) yes
O(2) Li(1) Ta(1) C(8) 95.8(7) yes
O(2) Li(1) Ta(1) C(9) 131.4(6) yes
O(2) Li(1) Ta(1) C(10) 166.4(5) yes
O(2) Li(1) Ta(1) C(11) -173.3(6) yes
O(2) Li(1) Ta(1) C(12) 79(7) yes
O(2) Li(1) Ta(1) C(13) 69.7(9) yes
O(2) Li(1) O(1) C(1) 156.5(8) yes
O(2) Li(1) O(7) C(69) 127(1) yes
O(2) Li(1) O(7) C(72) -64(2) yes
O(3) Ta(2) Ta(1) C(8) -14.8(3) yes
O(3) Ta(2) Ta(1) C(9) 3.8(4) yes
O(3) Ta(2) Ta(1) C(10) -41.7(7) yes
O(3) Ta(2) Ta(1) C(11) -87.1(4) yes
O(3) Ta(2) Ta(1) C(12) -79.4(3) yes
O(3) Ta(2) Ta(1) C(13) -46.0(3) yes
O(3) Ta(2) Ta(1) Li(1) 97.1(5) yes
O(3) Ta(2) O(2) Li(1) 96(1) yes
O(3) Ta(2) O(4) C(35) 91(2) yes
O(3) Ta(2) O(5) C(42) -159.2(7) yes
O(3) Ta(2) O(6) C(49) 19(1) yes
O(3) C(15) C(16) C(14) -4(1) yes
O(3) C(15) C(16) C(17) 178(1) yes
O(3) C(15) C(20) C(19) -178(1) yes
O(3) C(15) C(20) C(31) 3(1) yes
O(4) Ta(2) Ta(1) C(8) -109.6(4) yes
O(4) Ta(2) Ta(1) C(9) -91.0(5) yes
O(4) Ta(2) Ta(1) C(10) -136.5(8) yes
O(4) Ta(2) Ta(1) C(11) 178.1(5) yes
O(4) Ta(2) Ta(1) C(12) -174.2(4) yes
O(4) Ta(2) Ta(1) C(13) -140.8(4) yes
O(4) Ta(2) Ta(1) Li(1) 2.3(5) yes
O(4) Ta(2) O(2) Li(1) -2(1) yes
O(4) Ta(2) O(3) C(15) -124(1) yes
O(4) Ta(2) O(5) C(42) -61.2(7) yes
O(4) Ta(2) O(6) C(49) 175(1) yes
O(4) C(35) C(36) C(37) -172.5(9) yes
O(4) C(35) C(36) C(55) 8(1) yes
O(4) C(35) C(40) C(39) 174.0(9) yes
O(4) C(35) C(40) C(41) -8(1) yes
O(5) Ta(2) Ta(1) C(8) 60.3(3) yes
O(5) Ta(2) Ta(1) C(9) 78.9(4) yes
O(5) Ta(2) Ta(1) C(10) 33.4(7) yes
O(5) Ta(2) Ta(1) C(11) -12.0(5) yes
O(5) Ta(2) Ta(1) C(12) -4.3(4) yes
O(5) Ta(2) Ta(1) C(13) 29.1(3) yes
O(5) Ta(2) Ta(1) Li(1) 172.3(5) yes
O(5) Ta(2) O(2) Li(1) 159(1) yes
O(5) Ta(2) O(3) C(15) -28(1) yes
O(5) Ta(2) O(4) C(35) 9(2) yes
O(5) Ta(2) O(6) C(49) 77(1) yes
O(5) C(42) C(43) C(41) -4(1) yes
O(5) C(42) C(43) C(44) 176.8(8) yes
O(5) C(42) C(47) C(46) -173.5(8) yes
O(5) C(42) C(47) C(48) 4(1) yes
O(6) Ta(2) Ta(1) C(8) 150.6(3) yes
O(6) Ta(2) Ta(1) C(9) 169.3(4) yes
O(6) Ta(2) Ta(1) C(10) 123.7(7) yes
O(6) Ta(2) Ta(1) C(11) 78.3(4) yes
O(6) Ta(2) Ta(1) C(12) 86.0(3) yes
O(6) Ta(2) Ta(1) C(13) 119.5(3) yes
O(6) Ta(2) Ta(1) Li(1) -97.4(4) yes
O(6) Ta(2) O(2) Li(1) -99(1) yes
O(6) Ta(2) O(3) C(15) 30(2) yes
O(6) Ta(2) O(4) C(35) -81(2) yes
O(6) Ta(2) O(5) C(42) 34.7(7) yes
O(6) C(49) C(50) C(48) -10(1) yes
O(6) C(49) C(50) C(51) 171.2(9) yes
O(6) C(49) C(54) C(53) -171.3(9) yes
O(6) C(49) C(54) C(65) 9(1) yes
O(7) C(69) C(70) C(71) -18(1) yes
O(7) C(72) C(71) C(70) 25(1) yes
O(7) Li(1) Ta(1) C(8) -21(2) yes
O(7) Li(1) Ta(1) C(9) 14(1) yes
O(7) Li(1) Ta(1) C(10) 48(2) yes
O(7) Li(1) Ta(1) C(11) 69(2) yes
O(7) Li(1) Ta(1) C(12) -38(8) yes
O(7) Li(1) Ta(1) C(13) -47(2) yes
O(7) Li(1) O(1) C(1) 1(1) yes
C(1) O(1) Ta(1) C(8) -41.6(10) yes
C(1) O(1) Ta(1) C(9) -22.0(9) yes
C(1) O(1) Ta(1) C(10) 15.1(9) yes
C(1) O(1) Ta(1) C(11) 34.3(10) yes
C(1) O(1) Ta(1) C(12) 31(1) yes
C(1) O(1) Ta(1) C(13) -30(1) yes
C(1) O(1) Ta(1) Li(1) -143(1) yes
C(1) C(2) C(3) C(4) -2(1) yes
C(1) C(2) C(21) C(22) 179.6(9) yes
C(1) C(2) C(21) C(23) 57(1) yes
C(1) C(2) C(21) C(24) -61(1) yes
C(1) C(6) C(5) C(4) -3(1) yes
C(1) C(6) C(7) C(9) -46(1) yes
C(2) C(1) O(1) Li(1) 87(1) yes
C(2) C(1) C(6) C(5) -3(1) yes
C(2) C(1) C(6) C(7) 174.0(9) yes
C(2) C(3) C(4) C(5) -3(1) yes
C(2) C(3) C(4) C(25) 179(1) yes
C(3) C(2) C(1) C(6) 5(1) yes
C(3) C(2) C(21) C(22) 0(1) yes
C(3) C(2) C(21) C(23) -122(1) yes
C(3) C(2) C(21) C(24) 118(1) yes
C(3) C(4) C(5) C(6) 6(1) yes
C(4) C(3) C(2) C(21) 177.7(10) yes
C(4) C(5) C(6) C(7) 179(1) yes
C(5) C(6) C(7) C(9) 130(1) yes
C(6) C(1) O(1) Li(1) -90(1) yes
C(6) C(1) C(2) C(21) -174.3(9) yes
C(6) C(5) C(4) C(25) -176(1) yes
C(6) C(7) C(9) C(8) 158.7(9) yes
C(6) C(7) C(9) C(10) -28(1) yes
C(7) C(9) Ta(1) C(8) 116(1) yes
C(7) C(9) Ta(1) C(10) -119(1) yes
C(7) C(9) Ta(1) C(11) -146.7(9) yes
C(7) C(9) Ta(1) C(12) 180.0 yes
C(7) C(9) Ta(1) C(13) 143.3(9) yes
C(7) C(9) Ta(1) Li(1) 2.8(9) yes
C(7) C(9) C(8) C(13) -167.7(9) yes
C(7) C(9) C(10) C(11) 172.6(9) yes
C(8) Ta(1) O(1) Li(1) 101.6(7) yes
C(8) Ta(1) O(2) Li(1) -100.6(7) yes
C(8) Ta(1) C(9) C(10) -123.2(8) yes
C(8) Ta(1) C(10) C(9) 33.5(6) yes
C(8) Ta(1) C(10) C(11) -97.6(7) yes
C(8) Ta(1) C(11) C(10) 68.8(6) yes
C(8) Ta(1) C(11) C(12) -70.2(7) yes
C(8) Ta(1) C(11) C(26) -174(1) yes
C(8) Ta(1) C(12) C(11) 95.3(7) yes
C(8) Ta(1) C(12) C(13) -27.3(5) yes
C(8) Ta(1) C(13) C(12) 131.9(8) yes
C(8) Ta(1) C(13) C(14) -117(1) yes
C(8) C(9) Ta(1) C(10) 123.2(8) yes
C(8) C(9) Ta(1) C(11) 96.3(6) yes
C(8) C(9) Ta(1) C(12) 63.0(6) yes
C(8) C(9) Ta(1) C(13) 26.3(5) yes
C(8) C(9) Ta(1) Li(1) -114.2(6) yes
C(8) C(9) C(10) C(11) -14(1) yes
C(8) C(13) Ta(1) C(9) -28.2(6) yes
C(8) C(13) Ta(1) C(10) -66.6(6) yes
C(8) C(13) Ta(1) C(11) -99.2(7) yes
C(8) C(13) Ta(1) C(12) -131.9(8) yes
C(8) C(13) Ta(1) Li(1) 47.2(9) yes
C(8) C(13) C(12) C(11) -17(1) yes
C(8) C(13) C(14) C(16) -8(1) yes
C(9) Ta(1) O(1) Li(1) 121.1(7) yes
C(9) Ta(1) O(2) Li(1) -62.1(8) yes
C(9) Ta(1) C(8) C(13) 134.1(8) yes
C(9) Ta(1) C(10) C(11) -131.1(9) yes
C(9) Ta(1) C(11) C(10) 30.7(6) yes
C(9) Ta(1) C(11) C(12) -108.2(7) yes
C(9) Ta(1) C(11) C(26) 147(1) yes
C(9) Ta(1) C(12) C(11) 59.5(7) yes
C(9) Ta(1) C(12) C(13) -63.1(6) yes
C(9) Ta(1) C(13) C(12) 103.7(6) yes
C(9) Ta(1) C(13) C(14) -146(1) yes
C(9) C(8) Ta(1) C(10) -34.2(6) yes
C(9) C(8) Ta(1) C(11) -67.9(6) yes
C(9) C(8) Ta(1) C(12) -104.2(6) yes
C(9) C(8) Ta(1) C(13) -134.1(8) yes
C(9) C(8) Ta(1) Li(1) 76.9(7) yes
C(9) C(8) C(13) C(12) -3(1) yes
C(9) C(8) C(13) C(14) 174.6(8) yes
C(9) C(10) Ta(1) C(11) 131.1(9) yes
C(9) C(10) Ta(1) C(12) 106.3(6) yes
C(9) C(10) Ta(1) C(13) 68.1(6) yes
C(9) C(10) Ta(1) Li(1) -69.8(7) yes
C(9) C(10) C(11) C(12) -6(1) yes
C(9) C(10) C(11) C(26) 174.5(8) yes
C(10) Ta(1) O(1) Li(1) 158.3(7) yes
C(10) Ta(1) O(2) Li(1) -28(1) yes
C(10) Ta(1) C(8) C(13) 99.9(6) yes
C(10) Ta(1) C(11) C(12) -138.9(10) yes
C(10) Ta(1) C(11) C(26) 116(1) yes
C(10) Ta(1) C(12) C(11) 23.3(6) yes
C(10) Ta(1) C(12) C(13) -99.3(6) yes
C(10) Ta(1) C(13) C(12) 65.3(6) yes
C(10) Ta(1) C(13) C(14) 175.5(10) yes
C(10) C(9) Ta(1) C(11) -26.9(5) yes
C(10) C(9) Ta(1) C(12) -60.2(5) yes
C(10) C(9) Ta(1) C(13) -96.9(6) yes
C(10) C(9) Ta(1) Li(1) 122.6(6) yes
C(10) C(9) C(8) C(13) 19(1) yes
C(10) C(11) Ta(1) C(12) 138.9(10) yes
C(10) C(11) Ta(1) C(13) 103.8(7) yes
C(10) C(11) Ta(1) Li(1) -35(1) yes
C(10) C(11) C(12) C(13) 22(1) yes
C(10) C(11) C(26) C(27) 6(1) yes
C(10) C(11) C(26) C(28) -112(1) yes
C(10) C(11) C(26) C(29) 131(1) yes
C(11) Ta(1) O(1) Li(1) 177.5(7) yes
C(11) Ta(1) O(2) Li(1) 144(2) yes
C(11) Ta(1) C(8) C(13) 66.2(6) yes
C(11) Ta(1) C(12) C(13) -122.6(9) yes
C(11) Ta(1) C(13) C(12) 32.7(6) yes
C(11) Ta(1) C(13) C(14) 142(1) yes
C(11) C(10) Ta(1) C(12) -24.8(6) yes
C(11) C(10) Ta(1) C(13) -63.0(6) yes
C(11) C(10) Ta(1) Li(1) 159.1(7) yes
C(11) C(12) Ta(1) C(13) 122.6(9) yes
C(11) C(12) Ta(1) Li(1) 112(7) yes
C(11) C(12) C(13) C(14) 165.0(8) yes
C(12) Ta(1) O(1) Li(1) 174.8(8) yes
C(12) Ta(1) O(2) Li(1) -174.6(8) yes
C(12) Ta(1) C(8) C(13) 29.9(5) yes
C(12) Ta(1) C(11) C(26) -104(1) yes
C(12) Ta(1) C(13) C(14) 110(1) yes
C(12) C(11) Ta(1) C(13) -35.1(6) yes
C(12) C(11) Ta(1) Li(1) -174.1(9) yes
C(12) C(11) C(26) C(27) -172.3(9) yes
C(12) C(11) C(26) C(28) 68(1) yes
C(12) C(11) C(26) C(29) -47(1) yes
C(12) C(13) Ta(1) Li(1) 179.0(7) yes
C(12) C(13) C(14) C(16) 169.0(8) yes
C(13) Ta(1) O(1) Li(1) 112.2(8) yes
C(13) Ta(1) O(2) Li(1) -136.9(7) yes
C(13) Ta(1) C(11) C(26) -139(1) yes
C(13) C(8) Ta(1) Li(1) -149.0(6) yes
C(13) C(12) Ta(1) Li(1) -10(7) yes
C(13) C(12) C(11) C(26) -158.9(8) yes
C(13) C(14) C(16) C(15) -65(1) yes
C(13) C(14) C(16) C(17) 111(1) yes
C(14) C(13) Ta(1) Li(1) -70(1) yes
C(14) C(16) C(15) C(20) 171(1) yes
C(14) C(16) C(17) C(18) -175(1) yes
C(15) C(16) C(17) C(18) 1(1) yes
C(15) C(20) C(19) C(18) 0(1) yes
C(15) C(20) C(31) C(32) -63(1) yes
C(15) C(20) C(31) C(33) 57(1) yes
C(15) C(20) C(31) C(34) 175(1) yes
C(16) C(15) C(20) C(19) 5(1) yes
C(16) C(15) C(20) C(31) -173(1) yes
C(16) C(17) C(18) C(19) 3(1) yes
C(16) C(17) C(18) C(30) -177(1) yes
C(17) C(16) C(15) C(20) -5(1) yes
C(17) C(18) C(19) C(20) -3(1) yes
C(18) C(19) C(20) C(31) 177(1) yes
C(19) C(20) C(31) C(32) 118(1) yes
C(19) C(20) C(31) C(33) -120(1) yes
C(19) C(20) C(31) C(34) -2(1) yes
C(20) C(19) C(18) C(30) 177(1) yes
C(26) C(11) Ta(1) Li(1) 81(1) yes
C(35) C(36) C(37) C(38) -3(1) yes
C(35) C(36) C(55) C(56) -58(1) yes
C(35) C(36) C(55) C(57) 54(1) yes
C(35) C(36) C(55) C(58) -179.4(10) yes
C(35) C(40) C(39) C(38) 0(1) yes
C(35) C(40) C(41) C(43) 79(1) yes
C(36) C(35) C(40) C(39) -3(1) yes
C(36) C(35) C(40) C(41) 173.5(9) yes
C(36) C(37) C(38) C(39) 0(1) yes
C(36) C(37) C(38) C(59) -174(1) yes
C(37) C(36) C(35) C(40) 5(1) yes
C(37) C(36) C(55) C(56) 122(1) yes
C(37) C(36) C(55) C(57) -124.6(10) yes
C(37) C(36) C(55) C(58) 1(1) yes
C(37) C(38) C(39) C(40) 1(1) yes
C(38) C(37) C(36) C(55) 176(1) yes
C(38) C(39) C(40) C(41) -177(1) yes
C(39) C(40) C(41) C(43) -102(1) yes
C(40) C(35) C(36) C(55) -173.9(10) yes
C(40) C(39) C(38) C(59) 175(1) yes
C(40) C(41) C(43) C(42) -102(1) yes
C(40) C(41) C(43) C(44) 76(1) yes
C(41) C(43) C(42) C(47) 175.3(9) yes
C(41) C(43) C(44) C(45) -179.6(9) yes
C(42) C(43) C(44) C(45) 0(1) yes
C(42) C(47) C(46) C(45) -5(1) yes
C(42) C(47) C(48) C(50) 100(1) yes
C(43) C(42) C(47) C(46) 6(1) yes
C(43) C(42) C(47) C(48) -175.6(9) yes
C(43) C(44) C(45) C(46) 1(1) yes
C(43) C(44) C(45) C(60) -176.5(9) yes
C(44) C(43) C(42) C(47) -3(1) yes
C(44) C(45) C(46) C(47) 1(1) yes
C(44) C(45) C(60) C(61) 170.8(10) yes
C(44) C(45) C(60) C(62) -72(1) yes
C(44) C(45) C(60) C(63) 44(1) yes
C(45) C(46) C(47) C(48) 176.6(9) yes
C(46) C(45) C(60) C(61) -7(1) yes
C(46) C(45) C(60) C(62) 109(1) yes
C(46) C(45) C(60) C(63) -133(1) yes
C(46) C(47) C(48) C(50) -82(1) yes
C(47) C(46) C(45) C(60) -180.0(9) yes
C(47) C(48) C(50) C(49) -51(1) yes
C(47) C(48) C(50) C(51) 127(1) yes
C(48) C(50) C(49) C(54) 167.5(10) yes
C(48) C(50) C(51) C(52) -175(1) yes
C(49) C(50) C(51) C(52) 2(1) yes
C(49) C(54) C(53) C(52) -2(1) yes
C(49) C(54) C(65) C(66) 166(1) yes
C(49) C(54) C(65) C(67) -71(1) yes
C(49) C(54) C(65) C(68) 52(1) yes
C(50) C(49) C(54) C(53) 11(1) yes
C(50) C(49) C(54) C(65) -168.1(10) yes
C(50) C(51) C(52) C(53) 5(1) yes
C(50) C(51) C(52) C(64) 178(1) yes
C(51) C(50) C(49) C(54) -11(1) yes
C(51) C(52) C(53) C(54) -5(1) yes
C(52) C(53) C(54) C(65) 176(1) yes
C(53) C(54) C(65) C(66) -12(1) yes
C(53) C(54) C(65) C(67) 109(1) yes
C(53) C(54) C(65) C(68) -126(1) yes
C(54) C(53) C(52) C(64) -178(1) yes
C(69) O(7) C(72) C(71) -37(1) yes
C(69) C(70) C(71) C(72) -4(1) yes
C(70) C(69) O(7) C(72) 35(1) yes
C(70) C(69) O(7) Li(1) -155(1) yes
C(71) C(72) O(7) Li(1) 151(1) yes
C(71) C(72) O(7) Li(1) 151(1) yes
